data_7251851
loop_
_publ_author_name
'Ghosh, Subhasis'
'Daripa, Samrat'
'Shyam, Tandrim'
'Hira, Sumit Kumar'
'Das, Debasis'

_publ_section_title
;
 Exploring an azo-uracil based nickel(ii) complex for anticancer and
 phosphatase like activities
;
_journal_issue 20
_journal_name_full 'RSC Advances'
_journal_page_first 17895
_journal_page_last 17904
_journal_paper_doi 10.1039/D6RA01587E
_journal_volume 16
_journal_year 2026
_chemical_formula_moiety 'C26 H24 N10 Ni O8, 7(H4 O2)'
_chemical_formula_sum 'C26 H52 N10 Ni O22'
_chemical_formula_weight 101.719
_space_group_crystal_system triclinic
_space_group_IT_number 2
_space_group_name_Hall '-P 1'
_space_group_name_H-M_alt 'P -1'
_symmetry_Int_Tables_number 2
_audit_creation_date 2025-02-01
_audit_creation_method
;
Olex2 1.5-beta
(compiled 2024.02.16 svn.r378c4104 for OlexSys, GUI svn.r6928)
;
_audit_update_record
;
2025-02-01 deposited with the CCDC.	2026-03-27 downloaded from the CCDC.
;
_cell_angle_alpha 80.77(4)
_cell_angle_beta 79.09(5)
_cell_angle_gamma 89.38(4)
_cell_formula_units_Z 1
_cell_length_a 7.89(2)
_cell_length_b 8.49(2)
_cell_length_c 15.86(4)
_cell_measurement_reflns_used 3340
_cell_measurement_temperature 296(2)
_cell_measurement_theta_max 24.26
_cell_measurement_theta_min 4.67
_cell_volume 1029(4)
_computing_molecular_graphics 'Olex2 1.5-beta (Dolomanov et al., 2009)'
_computing_publication_material 'Olex2 1.5-beta (Dolomanov et al., 2009)'
_computing_structure_refinement 'olex2.refine 1.5-beta (Bourhis et al., 2015)'
_computing_structure_solution 'SHELXT 2014/5 (Sheldrick, 2014)'
_diffrn_ambient_temperature 296.15
_diffrn_measured_fraction_theta_full 0.5823
_diffrn_measured_fraction_theta_max 0.5823
_diffrn_radiation_type 'Mo K\a'
_diffrn_radiation_wavelength 0.71073
_diffrn_reflns_av_R_equivalents 0.0524
_diffrn_reflns_av_unetI/netI 0.1214
_diffrn_reflns_Laue_measured_fraction_full 0.5823
_diffrn_reflns_Laue_measured_fraction_max 0.5823
_diffrn_reflns_limit_h_max 9
_diffrn_reflns_limit_h_min -8
_diffrn_reflns_limit_k_max 9
_diffrn_reflns_limit_k_min -9
_diffrn_reflns_limit_l_max 18
_diffrn_reflns_limit_l_min -13
_diffrn_reflns_number 2688
_diffrn_reflns_point_group_measured_fraction_full 0.5823
_diffrn_reflns_point_group_measured_fraction_max 0.5823
_diffrn_reflns_theta_full 24.2618
_diffrn_reflns_theta_max 24.26
_diffrn_reflns_theta_min 5.15
_exptl_absorpt_coefficient_mu 0.450
_exptl_crystal_colour Red
_exptl_crystal_density_diffrn 0.164
_exptl_crystal_density_meas 1.430
_exptl_crystal_description block
_exptl_crystal_F_000 50.400
_refine_diff_density_max 0.7700
_refine_diff_density_min -0.9598
_refine_diff_density_rms 0.1464
_refine_ls_d_res_high 0.8648
_refine_ls_d_res_low 3.9562
_refine_ls_goodness_of_fit_ref 1.1506
_refine_ls_hydrogen_treatment constr
_refine_ls_matrix_type full
_refine_ls_number_constraints 41
_refine_ls_number_parameters 292
_refine_ls_number_reflns 1945
_refine_ls_number_restraints 0
_refine_ls_restrained_S_all 1.1506
_refine_ls_R_factor_all 0.1609
_refine_ls_R_factor_gt 0.1031
_refine_ls_shift/su_max 0.0023
_refine_ls_shift/su_mean 0.0005
_refine_ls_structure_factor_coef Fsqd
_refine_ls_weighting_details 'w=1/[\s^2^(Fo^2^)+(0.0766P)^2^+3.2119P] where P=(Fo^2^+2Fc^2^)/3'
_refine_ls_weighting_scheme calc
_refine_ls_wR_factor_gt 0.2119
_refine_ls_wR_factor_ref 0.2471
_reflns_Friedel_coverage 0.0
_reflns_limit_h_max 9
_reflns_limit_h_min -8
_reflns_limit_k_max 9
_reflns_limit_k_min -8
_reflns_limit_l_max 18
_reflns_limit_l_min 0
_reflns_number_gt 1234
_reflns_number_total 1945
_reflns_threshold_expression I>=2u(I)
_cod_data_source_file d6ra01587e2.cif
_cod_data_source_block SG2_0m_a
_cod_original_cell_volume 1029(5)
_cod_database_code 7251851
_olex2_refinement_description
;
1. Fixed Uiso
 At 1.2 times of:
  All C(H) groups, All N(H) groups
 At 1.5 times of:
  All C(H,H,H) groups, All O(H) groups, All O(H,H) groups
2.a Free rotating group:
 O6(H6a,H6b), O3(H3d,H3e), O2(H2a,H2b), O4(H4d,H4e), O1(H1a,H1b), O5(H5a,H5b),
 O7(H7a,H7b)
2.b Aromatic/amide H refined with riding coordinates:
 N5(H5), C11(H11), C10(H10), C13(H13), C7(H7)
2.c Idealised Me refined as rotating group:
 C4(H4a,H4b,H4c), C3(H3a,H3b,H3c)
2.d Idealised tetrahedral OH refined as rotating group:
 O11(H11a)
;
_olex2_submission_special_instructions 'No special instructions were received'

loop_
_space_group_symop_id
_space_group_symop_operation_xyz
1 x,y,z
2 -x,-y,-z

loop_
_atom_site_label
_atom_site_type_symbol
_atom_site_fract_x
_atom_site_fract_y
_atom_site_fract_z
_atom_site_U_iso_or_equiv
_atom_site_adp_type
_atom_site_occupancy
_atom_site_site_symmetry_order
_atom_site_refinement_flags_posn
_atom_site_refinement_flags_adp
_atom_site_refinement_flags_occupancy
Ni2 Ni 0.5 0.0 0.5 0.0335(9) Uani 1.000000 2 S T P
O6 O 0.3703(7) 0.4791(7) 0.9259(4) 0.0060(19) Uani 1.000000 1 . . .
H6a H 0.281(6) 0.439(7) 0.914(4) 0.009(3) Uiso 1.000000 1 G . .
H6b H 0.410(8) 0.556(6) 0.886(3) 0.009(3) Uiso 1.000000 1 G . .
N3 N 0.7190(11) 0.2780(12) 0.4824(7) 0.039(3) Uani 1.000000 1 . . .
O9 O 0.4077(13) 0.4703(11) 0.7778(7) 0.064(3) Uani 1.000000 1 . . .
O3 O 0.6677(12) 0.5612(16) 0.9149(7) 0.067(4) Uani 1.000000 1 . . .
H3d H 0.583(11) 0.53(2) 0.956(6) 0.101(5) Uiso 1.000000 1 G . .
H3e H 0.756(10) 0.55(2) 0.939(8) 0.101(5) Uiso 1.000000 1 G . .
N6 N 0.4280(14) 0.2850(15) 0.6906(8) 0.044(4) Uani 1.000000 1 . . .
O10 O 0.7511(17) 0.5759(16) 0.5142(9) 0.071(5) Uani 1.000000 1 . . .
N7 N 0.5807(15) 0.5253(14) 0.6435(9) 0.040(4) Uani 1.000000 1 . . .
N5 N 0.4565(11) 0.0866(12) 0.5990(8) 0.045(4) Uani 1.000000 1 . . .
H5 H 0.3993(11) 0.0262(12) 0.6439(8) 0.054(4) Uiso 1.000000 1 R . .
O12 O 1.3102(12) -0.1255(13) 0.1995(8) 0.092(4) Uani 1.000000 1 . . .
C12 C 0.8343(14) 0.1087(19) 0.3907(11) 0.055(6) Uani 1.000000 1 . . .
O2 O 0.9802(19) 0.541(2) 0.3638(11) 0.098(4) Uani 1.000000 1 . . .
H2a H 0.896(18) 0.53(3) 0.407(8) 0.148(6) Uiso 1.000000 1 G . .
H2b H 0.95(3) 0.62(2) 0.327(10) 0.148(6) Uiso 1.000000 1 G . .
N4 N 0.6873(12) 0.1361(13) 0.4619(7) 0.046(4) Uani 1.000000 1 . . .
C6 C 0.5001(15) 0.2290(19) 0.6119(9) 0.040(5) Uani 1.000000 1 . . .
O4 O 0.4701(15) 0.2108(13) 0.9476(8) 0.085(4) Uani 1.000000 1 . . .
H4d H 0.378(14) 0.26(2) 0.939(10) 0.127(6) Uiso 1.000000 1 G . .
H4e H 0.524(19) 0.20(2) 0.897(4) 0.127(6) Uiso 1.000000 1 G . .
O1 O 0.1158(13) 0.6093(16) 0.1921(7) 0.070(4) Uani 1.000000 1 . . .
H1a H 0.213(9) 0.640(19) 0.200(9) 0.104(5) Uiso 1.000000 1 G . .
H1b H 0.068(17) 0.559(19) 0.241(5) 0.104(5) Uiso 1.000000 1 G . .
C11 C 0.9352(14) -0.0286(15) 0.4065(8) 0.037(4) Uani 1.000000 1 . . .
H11 H 0.9135(14) -0.0965(15) 0.4597(8) 0.044(5) Uiso 1.000000 1 R . .
C5 C 0.6171(15) 0.3263(16) 0.5479(10) 0.035(5) Uani 1.000000 1 . . .
C2 C 0.471(2) 0.427(2) 0.7064(12) 0.053(6) Uani 1.000000 1 . . .
O5 O 0.0736(12) 0.402(2) 0.9379(10) 0.111(5) Uani 1.000000 1 . . .
H5a H 0.15(2) 0.47(2) 0.939(15) 0.167(8) Uiso 1.000000 1 G . .
H5b H 0.09(3) 0.39(3) 0.885(5) 0.167(8) Uiso 1.000000 1 G . .
C10 C 1.0649(15) -0.057(2) 0.3412(12) 0.058(6) Uani 1.000000 1 . . .
H10 H 1.1314(15) -0.147(2) 0.3507(12) 0.070(7) Uiso 1.000000 1 R . .
C13 C 0.8633(16) 0.2092(18) 0.3086(12) 0.053(5) Uani 1.000000 1 . . .
H13 H 0.7935(16) 0.2959(18) 0.2969(12) 0.063(6) Uiso 1.000000 1 R . .
C8 C 1.1024(14) 0.0410(17) 0.2612(10) 0.032(4) Uani 1.000000 1 . . .
O11 O 1.300(2) 0.1129(17) 0.1346(13) 0.142(9) Uani 1.000000 1 . . .
H11a H 1.35(3) 0.077(2) 0.092(6) 0.212(13) Uiso 1.000000 1 GR . .
C4 C 0.3065(19) 0.182(2) 0.7575(12) 0.057(6) Uani 1.000000 1 . . .
H4a H 0.262(8) 0.240(4) 0.804(3) 0.086(8) Uiso 1.000000 1 GR . .
H4b H 0.213(5) 0.150(7) 0.7326(17) 0.086(8) Uiso 1.000000 1 GR . .
H4c H 0.365(3) 0.090(5) 0.780(4) 0.086(8) Uiso 1.000000 1 GR . .
C1 C 0.6577(18) 0.478(2) 0.5662(12) 0.042(6) Uani 1.000000 1 . . .
C3 C 0.6343(18) 0.6821(14) 0.6635(10) 0.051(5) Uani 1.000000 1 . . .
H3a H 0.535(2) 0.734(4) 0.691(5) 0.076(7) Uiso 1.000000 1 GR . .
H3b H 0.715(8) 0.6641(16) 0.702(4) 0.076(7) Uiso 1.000000 1 GR . .
H3c H 0.687(9) 0.749(4) 0.6105(11) 0.076(7) Uiso 1.000000 1 GR . .
O7 O 0.321(2) 0.7649(16) 0.8998(13) 0.129(6) Uani 1.000000 1 . . .
H7a H 0.29(4) 0.73(3) 0.954(4) 0.193(10) Uiso 1.000000 1 G . .
H7b H 0.35(4) 0.679(18) 0.879(15) 0.193(10) Uiso 1.000000 1 G . .
C7 C 0.9987(15) 0.1730(16) 0.2470(10) 0.053(5) Uani 1.000000 1 . . .
H7 H 1.0224(15) 0.2394(16) 0.1933(10) 0.064(6) Uiso 1.000000 1 R . .
C9 C 1.2489(19) 0.004(2) 0.1931(14) 0.058(6) Uani 1.000000 1 . . .

loop_
_atom_site_aniso_label
_atom_site_aniso_U_11
_atom_site_aniso_U_22
_atom_site_aniso_U_33
_atom_site_aniso_U_12
_atom_site_aniso_U_13
_atom_site_aniso_U_23
Ni2 0.0193(11) 0.0399(17) 0.0406(18) -0.0059(11) -0.0010(11) -0.0098(16)
O6 0.008(3) 0.010(4) -0.005(4) -0.010(3) 0.007(3) 0.005(4)
N3 0.038(5) 0.043(8) 0.041(7) 0.009(6) -0.011(5) -0.016(7)
O9 0.093(7) 0.047(7) 0.057(7) 0.008(6) -0.014(6) -0.019(7)
O3 0.058(5) 0.090(9) 0.062(7) 0.013(7) -0.015(6) -0.030(8)
N6 0.049(6) 0.047(10) 0.044(9) 0.013(8) -0.019(7) -0.020(9)
O10 0.096(8) 0.051(11) 0.063(10) 0.007(8) -0.000(8) -0.019(10)
N7 0.057(6) 0.026(10) 0.038(9) 0.001(8) -0.010(7) -0.010(9)
N5 0.033(5) 0.033(7) 0.076(10) 0.002(6) -0.015(6) -0.025(8)
O12 0.061(6) 0.080(9) 0.126(11) 0.039(7) 0.005(7) -0.018(9)
C12 0.025(6) 0.086(13) 0.070(12) 0.027(8) -0.012(8) -0.056(12)
O2 0.104(9) 0.085(12) 0.082(10) -0.021(9) 0.029(8) 0.002(10)
N4 0.039(5) 0.056(9) 0.039(7) 0.019(6) 0.005(6) -0.010(8)
C6 0.022(6) 0.063(13) 0.040(10) 0.016(8) -0.009(7) -0.017(11)
O4 0.104(8) 0.059(8) 0.081(9) 0.029(7) 0.003(7) -0.008(8)
O1 0.072(6) 0.074(9) 0.056(8) 0.002(7) 0.012(6) -0.018(8)
C11 0.040(6) 0.042(9) 0.024(8) -0.007(8) -0.003(6) 0.005(9)
C5 0.026(6) 0.029(10) 0.051(11) 0.003(8) -0.008(8) -0.005(11)
C2 0.065(9) 0.045(14) 0.053(13) 0.022(10) -0.009(10) -0.024(13)
O5 0.049(6) 0.178(16) 0.113(12) 0.001(8) 0.005(7) -0.063(12)
C10 0.028(7) 0.084(14) 0.075(13) 0.017(9) -0.010(8) -0.050(13)
C13 0.043(7) 0.055(12) 0.066(12) 0.012(8) -0.012(9) -0.029(12)
C8 0.024(6) 0.036(11) 0.032(10) -0.014(8) 0.006(7) -0.005(11)
O11 0.154(14) 0.028(10) 0.169(19) 0.011(11) 0.119(13) 0.025(12)
C4 0.049(8) 0.063(14) 0.058(12) -0.016(10) -0.002(9) -0.013(13)
C1 0.041(7) 0.022(14) 0.051(14) -0.009(9) 0.011(9) 0.007(13)
C3 0.074(9) 0.022(9) 0.056(11) 0.006(8) -0.009(9) -0.010(10)
O7 0.106(10) 0.075(9) 0.228(19) 0.015(9) -0.073(13) -0.045(13)
C7 0.044(7) 0.045(10) 0.069(12) 0.008(8) 0.004(8) -0.023(11)
C9 0.048(8) 0.021(12) 0.086(17) -0.007(11) 0.022(12) 0.004(14)

loop_
_atom_type_symbol
_atom_type_scat_dispersion_real
_atom_type_scat_dispersion_imag
_atom_type_scat_Cromer_Mann_a1
_atom_type_scat_Cromer_Mann_a2
_atom_type_scat_Cromer_Mann_a3
_atom_type_scat_Cromer_Mann_a4
_atom_type_scat_Cromer_Mann_b1
_atom_type_scat_Cromer_Mann_b2
_atom_type_scat_Cromer_Mann_b3
_atom_type_scat_Cromer_Mann_b4
_atom_type_scat_Cromer_Mann_c
_atom_type_scat_source
_atom_type_scat_dispersion_source
C 0.00313 0.00162 2.31000 1.02000 1.58860 0.86500 20.84390 10.20750 0.56870 51.65120 0.21560 'International Tables Volume C Table 6.1.1.4 (pp. 500-502)' 'Brennan, Cowan, Rev. Sci. Instrum., 1992, 63, 850'
H 0.00000 0.00000 0.49300 0.32291 0.14019 0.04081 10.51090 26.12570 3.14236 57.79970 0.00304 'International Tables Volume C Table 6.1.1.4 (pp. 500-502)' 'Brennan, Cowan, Rev. Sci. Instrum., 1992, 63, 850'
N 0.00612 0.00332 12.21260 3.13220 2.01250 1.16630 0.00570 9.89330 28.99750 0.58260 -11.52900 'International Tables Volume C Table 6.1.1.4 (pp. 500-502)' 'Brennan, Cowan, Rev. Sci. Instrum., 1992, 63, 850'
Ni 0.34081 1.11732 12.83760 7.29200 4.44380 2.38000 3.87850 0.25650 12.17630 66.34210 1.03410 'International Tables Volume C Table 6.1.1.4 (pp. 500-502)' 'Brennan, Cowan, Rev. Sci. Instrum., 1992, 63, 850'
O 0.01085 0.00610 3.04850 2.28680 1.54630 0.86700 13.27710 5.70110 0.32390 32.90890 0.25080 'International Tables Volume C Table 6.1.1.4 (pp. 500-502)' 'Brennan, Cowan, Rev. Sci. Instrum., 1992, 63, 850'

loop_
_geom_angle_atom_site_label_1
_geom_angle_atom_site_label_2
_geom_angle_atom_site_label_3
_geom_angle
_geom_angle_site_symmetry_1
_geom_angle_site_symmetry_3
_geom_angle_publ_flag
N5 Ni2 N5 180.0 2_656 . ?
N4 Ni2 N5 91.7(4) . 2_656 ?
N4 Ni2 N5 88.3(4) 2_656 2_656 ?
N4 Ni2 N5 88.3(4) . . ?
N4 Ni2 N5 91.7(4) 2_656 . ?
N4 Ni2 N4 180.0 2_656 . ?
H6b O6 H6a 109.5 . . ?
H5a H6a O6 124(9) . . ?
C5 N3 N4 118.9(12) . . ?
H3e O3 H3d 104.5 . . ?
C2 N6 C6 121.9(16) . . ?
C4 N6 C6 119.4(12) . . ?
C4 N6 C2 118.7(12) . . ?
C1 N7 C2 121.9(12) . . ?
C3 N7 C2 118.6(11) . . ?
C3 N7 C1 119.0(16) . . ?
H5 N5 Ni2 115.4(4) . . ?
C6 N5 Ni2 129.2(11) . . ?
C6 N5 H5 115.4(9) . . ?
C11 C12 N4 117.4(15) . . ?
C13 C12 N4 121.3(10) . . ?
C13 C12 C11 121.2(10) . . ?
H2b O2 H2a 104.5 . . ?
N3 N4 Ni2 130.6(7) . 2_656 ?
C12 N4 Ni2 123.1(8) . 2_656 ?
C12 N4 N3 106.1(11) . . ?
N5 C6 N6 120.3(16) . . ?
C5 C6 N6 119.6(13) . . ?
C5 C6 N5 120.1(11) . . ?
H4e O4 H4d 104.5 . . ?
H1b O1 H1a 104.5 . . ?
H11 C11 C12 121.1(9) . . ?
C10 C11 C12 117.7(16) . . ?
C10 C11 H11 121.1(10) . . ?
C6 C5 N3 125.2(11) . . ?
C1 C5 N3 116.1(15) . . ?
C1 C5 C6 116.9(13) . . ?
N6 C2 O9 119.9(19) . . ?
N7 C2 O9 120.8(14) . . ?
N7 C2 N6 119.2(13) . . ?
H5b O5 H5a 104.5 . . ?
O5 H5a H6a 115(20) . . ?
H10 C10 C11 118.4(10) . . ?
C8 C10 C11 123.1(13) . . ?
C8 C10 H10 118.4(5) . . ?
H13 C13 C12 121.4(5) . . ?
C7 C13 C12 117.1(12) . . ?
C7 C13 H13 121.4(10) . . ?
C7 C8 C10 117.8(11) . . ?
C9 C8 C10 120.4(13) . . ?
C9 C8 C7 121.8(18) . . ?
C9 O11 H11a 109.5 . . ?
H4a C4 N6 109.5 . . ?
H4b C4 N6 109.5 . . ?
H4b C4 H4a 109.5 . . ?
H4c C4 N6 109.5 . . ?
H4c C4 H4a 109.5 . . ?
H4c C4 H4b 109.5 . . ?
N7 C1 O10 116.6(13) . . ?
C5 C1 O10 123.0(14) . . ?
C5 C1 N7 120.2(18) . . ?
H3a C3 N7 109.5 . . ?
H3b C3 N7 109.5 . . ?
H3b C3 H3a 109.5 . . ?
H3c C3 N7 109.5 . . ?
H3c C3 H3a 109.5 . . ?
H3c C3 H3b 109.5 . . ?
H7b O7 H7a 104.5 . . ?
C8 C7 C13 122.9(17) . . ?
H7 C7 C13 118.5(10) . . ?
H7 C7 C8 118.5(10) . . ?
C8 C9 O12 120(2) . . ?
O11 C9 O12 124.2(15) . . ?
O11 C9 C8 116.0(13) . . ?

loop_
_geom_bond_atom_site_label_1
_geom_bond_atom_site_label_2
_geom_bond_distance
_geom_bond_site_symmetry_2
_geom_bond_publ_flag
Ni2 N5 1.811(10) . ?
Ni2 N5 1.811(10) 2_656 ?
Ni2 N4 1.832(12) 2_656 ?
Ni2 N4 1.832(12) . ?
O6 H6a 0.8499 . ?
O6 H6b 0.8500 . ?
H6a H5a 1.1(2) . ?
N3 N4 1.335(14) . ?
N3 C5 1.306(16) . ?
O9 C2 1.260(16) . ?
O3 H3d 0.8500 . ?
O3 H3e 0.8499 . ?
N6 C6 1.423(15) . ?
N6 C2 1.328(19) . ?
N6 C4 1.462(19) . ?
O10 C1 1.216(17) . ?
N7 C2 1.364(19) . ?
N7 C1 1.379(19) . ?
N7 C3 1.500(17) . ?
N5 H5 0.8600 . ?
N5 C6 1.318(17) . ?
O12 C9 1.197(17) . ?
C12 N4 1.502(15) . ?
C12 C11 1.420(17) . ?
C12 C13 1.42(2) . ?
O2 H2a 0.8500 . ?
O2 H2b 0.8500 . ?
C6 C5 1.399(19) . ?
O4 H4d 0.8501 . ?
O4 H4e 0.8500 . ?
O1 H1a 0.8501 . ?
O1 H1b 0.8499 . ?
C11 H11 0.9300 . ?
C11 C10 1.361(18) . ?
C5 C1 1.418(19) . ?
O5 H5a 0.8500 . ?
O5 H5b 0.8500 . ?
C10 H10 0.9300 . ?
C10 C8 1.38(2) . ?
C13 H13 0.9300 . ?
C13 C7 1.373(18) . ?
C8 C7 1.395(17) . ?
C8 C9 1.49(2) . ?
O11 H11a 0.8200 . ?
O11 C9 1.210(19) . ?
C4 H4a 0.9600 . ?
C4 H4b 0.9600 . ?
C4 H4c 0.9600 . ?
C3 H3a 0.9600 . ?
C3 H3b 0.9600 . ?
C3 H3c 0.9600 . ?
O7 H7a 0.8501 . ?
O7 H7b 0.8500 . ?
C7 H7 0.9300 . ?

loop_
_geom_torsion_atom_site_label_1
_geom_torsion_atom_site_label_2
_geom_torsion_atom_site_label_3
_geom_torsion_atom_site_label_4
_geom_torsion
_geom_torsion_site_symmetry_1
_geom_torsion_site_symmetry_2
_geom_torsion_site_symmetry_3
_geom_torsion_site_symmetry_4
_geom_torsion_publ_flag
Ni2 N5 C6 N6 168.9(8) . . . . ?
Ni2 N5 C6 N6 168.9(8) 2_656 . . . ?
Ni2 N5 C6 C5 -10.7(9) . . . . ?
Ni2 N5 C6 C5 -10.7(9) 2_656 . . . ?
Ni2 N4 N3 C5 10.6(11) . . . . ?
Ni2 N4 N3 C5 10.6(11) 2_656 . . . ?
Ni2 N4 C12 C11 -64.1(10) . . . . ?
Ni2 N4 C12 C11 -64.1(10) 2_656 . . . ?
Ni2 N4 C12 C13 111.3(11) 2_656 . . . ?
Ni2 N4 C12 C13 111.3(11) . . . . ?
N3 N4 C12 C11 120.7(9) . . . . ?
N3 N4 C12 C13 -63.9(11) . . . . ?
N3 C5 C6 N6 164.5(10) . . . . ?
N3 C5 C6 N5 -15.8(12) . . . . ?
N3 C5 C1 O10 17.9(12) . . . . ?
N3 C5 C1 N7 -167.0(11) . . . . ?
O9 C2 N6 C6 -178.3(10) . . . . ?
O9 C2 N6 C4 -0.1(14) . . . . ?
O9 C2 N7 C1 177.3(11) . . . . ?
O9 C2 N7 C3 4.5(14) . . . . ?
N6 C6 C5 C1 0.3(11) . . . . ?
N6 C2 N7 C1 -4.8(14) . . . . ?
N6 C2 N7 C3 -177.6(10) . . . . ?
O10 C1 N7 C2 179.0(11) . . . . ?
O10 C1 N7 C3 -8.2(15) . . . . ?
O10 C1 C5 C6 -176.4(12) . . . . ?
N7 C1 C5 C6 -1.3(13) . . . . ?
N5 C6 C5 C1 179.9(10) . . . . ?
O12 C9 C8 C10 16.1(18) . . . . ?
O12 C9 C8 C7 -163.5(13) . . . . ?
C12 C11 C10 C8 0.4(13) . . . . ?
C12 C13 C7 C8 2.2(16) . . . . ?
C11 C10 C8 C7 -1.7(15) . . . . ?
C11 C10 C8 C9 178.7(13) . . . . ?
C10 C8 C7 C13 0.4(15) . . . . ?
C10 C8 C9 O11 -162.6(17) . . . . ?
C13 C7 C8 C9 180.0(13) . . . . ?
